data_1565908
loop_
_publ_author_name
'Liang, Hui'
'Ji, Dong-Sheng'
'Xu, Guo-Qiang'
'Luo, Yong-Chun'
'Zheng, Haixue'
'Xu, Peng-Fei'

_publ_section_title
;
 Metal-free, visible-light induced enantioselective three-component
 dicarbofunctionalization and oxytrifluoromethylation of enamines via
 chiral phosphoric acid catalysis
;
_journal_issue 4
_journal_name_full 'Chemical Science'
_journal_page_first 1088
_journal_page_last 1094
_journal_paper_doi 10.1039/D1SC06613G
_journal_volume 13
_journal_year 2022
_chemical_absolute_configuration ad
_chemical_formula_moiety 'C23 H26 N2 O3'
_chemical_formula_sum 'C23 H26 N2 O3'
_chemical_formula_weight 378.46
_space_group_crystal_system monoclinic
_space_group_IT_number 4
_space_group_name_Hall 'P 2yb'
_space_group_name_H-M_alt 'P 1 21 1'
_atom_sites_solution_hydrogens mixed
_atom_sites_solution_primary dual
_audit_creation_date 2021-07-06
_audit_creation_method
;
Olex2 1.3-ac4
(compiled 2019.04.23 svn.r3594 for Rigaku Oxford Diffraction, GUI svn.r5739)
;
_audit_update_record
;
2021-09-07 deposited with the CCDC.	2021-12-30 downloaded from the CCDC.
;
_cell_angle_alpha 90
_cell_angle_beta 103.7120(10)
_cell_angle_gamma 90
_cell_formula_units_Z 2
_cell_length_a 9.42390(10)
_cell_length_b 10.06990(10)
_cell_length_c 11.23500(10)
_cell_measurement_reflns_used 9557
_cell_measurement_temperature 298.30(10)
_cell_measurement_theta_max 77.3440
_cell_measurement_theta_min 4.8360
_cell_volume 1035.789(18)
_computing_cell_refinement 'CrysAlisPro 1.171.41.103a (Rigaku OD, 2021)'
_computing_data_collection 'CrysAlisPro 1.171.41.103a (Rigaku OD, 2021)'
_computing_data_reduction 'CrysAlisPro 1.171.41.103a (Rigaku OD, 2021)'
_computing_molecular_graphics 'Olex2 (Dolomanov et al., 2009)'
_computing_publication_material 'Olex2 (Dolomanov et al., 2009)'
_computing_structure_refinement 'ShelXL (Sheldrick, 2015)'
_computing_structure_solution 'ShelXT (Sheldrick, 2015)'
_diffrn_ambient_environment air
_diffrn_ambient_temperature 298.30(10)
_diffrn_detector 'Hybrid Pixel Array Detector'
_diffrn_detector_area_resol_mean 10.0000
_diffrn_detector_type HyPix
_diffrn_measured_fraction_theta_full 0.982
_diffrn_measured_fraction_theta_max 0.958
_diffrn_measurement_details
;
List of Runs (angles in degrees, time in seconds):

  # Type    Start    End  Width  t~exp~   \w     \q     \k     \f   Frames
#--------------------------------------------------------------------------
  1  \w     93.00 174.00   0.50    0.05    --  107.75  77.00-120.00  162
  2  \w     98.00 170.00   0.50    0.05    --  107.75  37.00-180.00  144
  3  \w    111.00 171.00   0.50    0.05    --  107.75  37.00-150.00  120
  4  \w    124.00 150.00   0.50    0.05    --  107.75  37.00-120.00   52
  5  \w     97.00 123.00   0.50    0.05    --  107.75  37.00-120.00   52
  6  \w    139.00 172.00   0.50    0.05    --  107.75  37.00  60.00   66
  7  \w    100.00 135.00   0.50    0.05    --  107.75  37.00  60.00   70
  8  \w    142.00 175.00   0.50    0.05    --  107.75  83.00 -85.00   66
  9  \w     38.00  63.00   0.50    0.05    --  107.75 -57.00-150.00   50
 10  \w    -27.00   8.00   0.50    0.05    --   47.57 -19.00-180.00   70
 11  \w    -26.00  19.00   0.50    0.05    --   47.57 -19.00-120.00   90
 12  \w     35.00  60.00   0.50    0.05    --  107.75 -57.00 -60.00   50
 13  \w     35.00  60.00   0.50    0.05    --  107.75 -57.00   0.00   50
 14  \w     38.00  63.00   0.50    0.05    --  107.75 -57.00  30.00   50
 15  \w     63.00  94.00   0.50    0.05    --   47.57-125.00  60.00   62
 16  \w     31.00  56.00   0.50    0.05    --   47.57-125.00  60.00   50
 17  \w     -5.00  41.00   0.50    0.05    --   47.57 -83.00 153.00   92
 18  \w     60.00  85.00   0.50    0.05    --  107.75 -83.00 153.00   50
 19  \w     80.00 106.00   0.50    0.05    --  107.75 -99.00 120.00   52
 20  \w     64.00  99.00   0.50    0.05    --  107.75 -99.00 -90.00   70
 21  \w     58.00  99.00   0.50    0.05    --  107.75 -99.00-120.00   82
 22  \w    -62.00 -18.00   0.50    0.05    --  -47.57  83.00 -85.00   88
 23  \w    -15.00  12.00   0.50    0.05    --  -47.57  83.00 -85.00   54
 24  \w   -106.00 -80.00   0.50    0.05    -- -100.00  83.00 -85.00   52
 25  \w   -106.00 -27.00   0.50    0.05    -- -100.00 125.00 150.00  158
 26  \w    -58.00 -30.00   0.50    0.05    -- -100.00  57.00 120.00   56
 27  \w    -58.00 -28.00   0.50    0.05    -- -100.00  57.00  90.00   60
 28  \w    -61.00 -28.00   0.50    0.05    --  -47.57  57.00 120.00   66
 29  \w    -18.00  21.00   0.50    0.05    --  -47.57  57.00 120.00   78
 30  \w   -109.00 -83.00   0.50    0.05    -- -100.00  77.00-150.00   52
 31  \w    -68.00 -42.00   0.50    0.05    -- -100.00  57.00-150.00   52
 32  \w    -53.00 -28.00   0.50    0.05    -- -100.00  77.00-150.00   50
 33  \w   -175.00-129.00   0.50    0.05    -- -100.00 -19.00  60.00   92
 34  \w   -122.00 -85.00   0.50    0.05    -- -100.00 -77.00  90.00   74
 35  \w   -111.00 -25.00   0.50    0.05    --  -47.57 -77.00 120.00  172
 36  \w   -121.00 -81.00   0.50    0.05    -- -100.00 -77.00 120.00   80
 37  \w   -170.00-137.00   0.50    0.05    -- -100.00 -77.00  90.00   66
 38  \w   -169.00-127.00   0.50    0.05    -- -100.00 -37.00  30.00   84
 39  \w   -123.00 -87.00   0.50    0.05    -- -100.00 -37.00  30.00   72
 40  \w   -169.00-136.00   0.50    0.05    -- -100.00 -77.00 120.00   66
 41  \w   -173.00 -84.00   0.50    0.05    -- -100.00 -83.00 153.00  178
;
_diffrn_measurement_device 'four-circle diffractometer'
_diffrn_measurement_device_type 'ROD, Synergy Custom system, HyPix'
_diffrn_measurement_method '\w scans'
_diffrn_orient_matrix_type 'CrysAlisPro convention (1999,Acta A55,543-557)'
_diffrn_orient_matrix_UB_11 0.0456165000
_diffrn_orient_matrix_UB_12 -0.1093028000
_diffrn_orient_matrix_UB_13 -0.0793717000
_diffrn_orient_matrix_UB_21 0.0717387000
_diffrn_orient_matrix_UB_22 -0.0782647000
_diffrn_orient_matrix_UB_23 0.1165520000
_diffrn_orient_matrix_UB_31 -0.1452222000
_diffrn_orient_matrix_UB_32 -0.0730220000
_diffrn_orient_matrix_UB_33 -0.0061477000
_diffrn_radiation_monochromator mirror
_diffrn_radiation_probe x-ray
_diffrn_radiation_type 'Cu K\a'
_diffrn_radiation_wavelength 1.54184
_diffrn_reflns_av_R_equivalents 0.0209
_diffrn_reflns_av_unetI/netI 0.0204
_diffrn_reflns_Laue_measured_fraction_full 0.982
_diffrn_reflns_Laue_measured_fraction_max 0.958
_diffrn_reflns_limit_h_max 10
_diffrn_reflns_limit_h_min -11
_diffrn_reflns_limit_k_max 12
_diffrn_reflns_limit_k_min -12
_diffrn_reflns_limit_l_max 14
_diffrn_reflns_limit_l_min -13
_diffrn_reflns_number 11587
_diffrn_reflns_point_group_measured_fraction_full 0.985
_diffrn_reflns_point_group_measured_fraction_max 0.932
_diffrn_reflns_theta_full 67.684
_diffrn_reflns_theta_max 77.509
_diffrn_reflns_theta_min 4.830
_diffrn_source 'Rotating-anode X-ray tube'
_diffrn_source_type 'Rigaku (Cu) X-ray Source'
_exptl_absorpt_coefficient_mu 0.645
_exptl_absorpt_correction_T_max 1.00000
_exptl_absorpt_correction_T_min 0.70860
_exptl_absorpt_correction_type multi-scan
_exptl_absorpt_process_details
;
CrysAlisPro 1.171.41.103a (Rigaku Oxford Diffraction, 2021)
Empirical absorption correction using spherical harmonics,
implemented in SCALE3 ABSPACK scaling algorithm.
;
_exptl_crystal_colour 'clear light colourless'
_exptl_crystal_colour_lustre clear
_exptl_crystal_colour_modifier light
_exptl_crystal_colour_primary colourless
_exptl_crystal_density_diffrn 1.213
_exptl_crystal_description block
_exptl_crystal_F_000 404
_exptl_crystal_size_max 0.14
_exptl_crystal_size_mid 0.11
_exptl_crystal_size_min 0.08
_refine_diff_density_max 0.157
_refine_diff_density_min -0.199
_refine_diff_density_rms 0.051
_refine_ls_abs_structure_details
;
 Flack x determined using 1770 quotients [(I+)-(I-)]/[(I+)+(I-)]
 (Parsons, Flack and Wagner, Acta Cryst. B69 (2013) 249-259).
;
_refine_ls_abs_structure_Flack -0.05(6)
_refine_ls_extinction_method none
_refine_ls_goodness_of_fit_ref 1.094
_refine_ls_hydrogen_treatment mixed
_refine_ls_matrix_type full
_refine_ls_number_parameters 270
_refine_ls_number_reflns 4103
_refine_ls_number_restraints 14
_refine_ls_restrained_S_all 1.113
_refine_ls_R_factor_all 0.0342
_refine_ls_R_factor_gt 0.0331
_refine_ls_shift/su_max 0.000
_refine_ls_shift/su_mean 0.000
_refine_ls_structure_factor_coef Fsqd
_refine_ls_weighting_details 'w=1/[\s^2^(Fo^2^)+(0.0526P)^2^+0.0654P] where P=(Fo^2^+2Fc^2^)/3'
_refine_ls_weighting_scheme calc
_refine_ls_wR_factor_gt 0.0878
_refine_ls_wR_factor_ref 0.0884
_reflns_Friedel_coverage 0.837
_reflns_Friedel_fraction_full 0.987
_reflns_Friedel_fraction_max 0.902
_reflns_number_gt 3994
_reflns_number_total 4103
_reflns_threshold_expression 'I > 2\s(I)'
_cod_data_source_file d1sc06613g2.cif
_cod_data_source_block lianghui_0706_auto
_cod_depositor_comments 'Adding full bibliography for 1565908.cif.'
_cod_database_code 1565908
_shelx_shelxl_version_number 2018/3
_shelx_space_group_comment
;
The symmetry employed for this shelxl refinement is uniquely defined
by the following loop, which should always be used as a source of
symmetry information in preference to the above space-group names.
They are only intended as comments.
;
_reflns_odcompleteness_completeness 98.22
_reflns_odcompleteness_iscentric 1
_reflns_odcompleteness_theta 66.97
_olex2_refinement_description
;
1. Fixed Uiso
 At 1.2 times of:
  All C(H) groups, All C(H,H) groups, All N(H) groups
 At 1.5 times of:
  All C(H,H,H) groups
2. Restrained distances
 C20-C23 \\sim C20-C24
 with sigma of 0.02
3. Uiso/Uaniso restraints and constraints
Uanis(C23) \\sim Ueq, Uanis(C24) \\sim Ueq: with sigma of 0.01 and sigma for
terminal atoms of 0.005
4. Others
 Fixed Sof: C23(0.6) H23A(0.6) H23B(0.6) H23C(0.6) C24(0.4) H24A(0.4)
 H24B(0.4) H24C(0.4)
5.a Ternary CH refined with riding coordinates:
 C9(H9)
5.b Secondary CH2 refined with riding coordinates:
 C10(H10A,H10B), C11(H11A,H11B)
5.c Aromatic/amide H refined with riding coordinates:
 N2(H2), C5(H5), C8(H8), C14(H14), C2(H2A), C3(H3), C4(H4), C18(H18), C15(H15),
  C16(H16), C17(H17)
5.d Idealised Me refined as rotating group:
 C21(H21A,H21B,H21C), C22(H22A,H22B,H22C), C23(H23A,H23B,H23C), C24(H24A,H24B,
 H24C)
;
_olex2_submission_special_instructions 'No special instructions were received'
_oxdiff_exptl_absorpt_empirical_details
;
Empirical correction (ABSPACK) includes:
- Absorption correction using spherical harmonics
- Frame scaling
;
_oxdiff_exptl_absorpt_empirical_full_max 1.312
_oxdiff_exptl_absorpt_empirical_full_min 0.834

loop_
_space_group_symop_operation_xyz
'x, y, z'
'-x, y+1/2, -z'

loop_
_atom_site_label
_atom_site_type_symbol
_atom_site_fract_x
_atom_site_fract_y
_atom_site_fract_z
_atom_site_U_iso_or_equiv
_atom_site_adp_type
_atom_site_occupancy
_atom_site_site_symmetry_order
_atom_site_calc_flag
_atom_site_refinement_flags_posn
_atom_site_refinement_flags_adp
_atom_site_refinement_flags_occupancy
_atom_site_disorder_assembly
_atom_site_disorder_group
O1 O 0.40529(18) 0.72717(13) 0.75417(12) 0.0488(3) Uani 1 1 d . . . . .
O2 O 0.3836(2) 0.55714(15) 0.88146(13) 0.0571(4) Uani 1 1 d . . . . .
O3 O 0.58965(16) 0.15753(18) 0.54719(14) 0.0580(4) Uani 1 1 d . . . . .
N1 N 0.33275(16) 0.53117(14) 0.67552(14) 0.0367(3) Uani 1 1 d . . . . .
N2 N -0.09794(18) 0.34538(19) 0.47844(16) 0.0496(4) Uani 1 1 d . . . . .
H2 H -0.160836 0.309871 0.418821 0.060 Uiso 1 1 calc R . . . .
C19 C 0.37583(19) 0.60025(17) 0.77973(16) 0.0364(4) Uani 1 1 d . . . . .
C6 C -0.1281(2) 0.43932(19) 0.55710(17) 0.0418(4) Uani 1 1 d . . . . .
C1 C 0.00467(19) 0.47100(18) 0.64067(17) 0.0379(4) Uani 1 1 d . . . . .
C5 C -0.2602(2) 0.4982(2) 0.5634(2) 0.0487(5) Uani 1 1 d . . . . .
H5 H -0.346716 0.477318 0.507033 0.058 Uiso 1 1 calc R . . . .
C12 C 0.6274(2) 0.20519(18) 0.64902(17) 0.0398(4) Uani 1 1 d . . . . .
C7 C 0.11686(19) 0.39196(17) 0.60741(18) 0.0383(4) Uani 1 1 d . . . . .
C13 C 0.7766(2) 0.1802(2) 0.72648(18) 0.0442(4) Uani 1 1 d . . . . .
C10 C 0.3709(2) 0.29998(19) 0.61989(18) 0.0422(4) Uani 1 1 d . . . . .
H10A H 0.326278 0.212605 0.611039 0.051 Uiso 1 1 calc R . . . .
H10B H 0.375851 0.330564 0.539103 0.051 Uiso 1 1 calc R . . . .
C9 C 0.27601(19) 0.39519(16) 0.67314(17) 0.0361(4) Uani 1 1 d . . . . .
H9 H 0.282856 0.368379 0.758170 0.043 Uiso 1 1 calc R . . . .
C8 C 0.0496(2) 0.3168(2) 0.51012(19) 0.0478(4) Uani 1 1 d . . . . .
H8 H 0.095913 0.255119 0.470631 0.057 Uiso 1 1 calc R . . . .
C14 C 0.8395(3) 0.2577(2) 0.8270(2) 0.0565(5) Uani 1 1 d . . . . .
H14 H 0.787579 0.328918 0.848049 0.068 Uiso 1 1 calc R . . . .
C11 C 0.5243(2) 0.29007(17) 0.70064(17) 0.0393(4) Uani 1 1 d . . . . .
H11A H 0.564807 0.378826 0.714607 0.047 Uiso 1 1 calc R . . . .
H11B H 0.518531 0.254057 0.779437 0.047 Uiso 1 1 calc R . . . .
C2 C 0.0034(2) 0.5613(2) 0.73483(19) 0.0453(4) Uani 1 1 d . . . . .
H2A H 0.089082 0.582352 0.792096 0.054 Uiso 1 1 calc R . . . .
C3 C -0.1278(2) 0.6188(2) 0.7412(2) 0.0545(5) Uani 1 1 d . . . . .
H3 H -0.129772 0.679126 0.803404 0.065 Uiso 1 1 calc R . . . .
C20 C 0.4617(2) 0.82085(19) 0.85494(18) 0.0485(5) Uani 1 1 d D . . . .
C4 C -0.2581(2) 0.5879(2) 0.6557(2) 0.0547(5) Uani 1 1 d . . . . .
H4 H -0.344459 0.629066 0.661657 0.066 Uiso 1 1 calc R . . . .
C21 C 0.3496(3) 0.8414(3) 0.9298(3) 0.0715(7) Uani 1 1 d . . . . .
H21A H 0.259119 0.869958 0.877103 0.107 Uiso 1 1 calc GR . . . .
H21B H 0.384005 0.907924 0.991127 0.107 Uiso 1 1 calc GR . . . .
H21C H 0.334671 0.759502 0.968795 0.107 Uiso 1 1 calc GR . . . .
C22 C 0.6036(3) 0.7720(3) 0.9351(3) 0.0757(8) Uani 1 1 d . . . . .
H22A H 0.584816 0.698374 0.983361 0.114 Uiso 1 1 calc GR . . . .
H22B H 0.649078 0.842408 0.988288 0.114 Uiso 1 1 calc GR . . . .
H22C H 0.667354 0.744256 0.884642 0.114 Uiso 1 1 calc GR . . . .
C18 C 0.8575(3) 0.0769(4) 0.6963(3) 0.0883(11) Uani 1 1 d . . . . .
H18 H 0.818756 0.025218 0.627679 0.106 Uiso 1 1 calc R . . . .
C15 C 0.9777(3) 0.2307(4) 0.8962(3) 0.0786(8) Uani 1 1 d . . . . .
H15 H 1.019075 0.283915 0.963119 0.094 Uiso 1 1 calc R . . . .
C16 C 1.0543(4) 0.1250(5) 0.8661(4) 0.1112(15) Uani 1 1 d . . . . .
H16 H 1.146716 0.104819 0.913707 0.133 Uiso 1 1 calc R . . . .
C17 C 0.9942(4) 0.0499(5) 0.7661(4) 0.132(2) Uani 1 1 d . . . . .
H17 H 1.046763 -0.020883 0.745070 0.159 Uiso 1 1 calc R . . . .
C23 C 0.4559(8) 0.9528(5) 0.7869(6) 0.0655(14) Uani 0.6 1 d D U P A 1
H23A H 0.511778 0.945906 0.725986 0.098 Uiso 0.6 1 calc GR . P A 1
H23B H 0.496016 1.021761 0.844024 0.098 Uiso 0.6 1 calc GR . P A 1
H23C H 0.356326 0.973656 0.748035 0.098 Uiso 0.6 1 calc GR . P A 1
H1 H 0.332(3) 0.569(3) 0.607(2) 0.047(6) Uiso 1 1 d . . . . .
C24 C 0.5280(13) 0.9340(10) 0.7898(10) 0.078(3) Uani 0.4 1 d D U P A 2
H24A H 0.607275 0.899283 0.759215 0.116 Uiso 0.4 1 calc GR . P A 2
H24B H 0.563275 1.003944 0.847340 0.116 Uiso 0.4 1 calc GR . P A 2
H24C H 0.454034 0.968448 0.722988 0.116 Uiso 0.4 1 calc GR . P A 2

loop_
_atom_site_aniso_label
_atom_site_aniso_U_11
_atom_site_aniso_U_22
_atom_site_aniso_U_33
_atom_site_aniso_U_23
_atom_site_aniso_U_13
_atom_site_aniso_U_12
O1 0.0731(9) 0.0323(6) 0.0389(7) -0.0020(5) 0.0091(6) -0.0111(6)
O2 0.0863(11) 0.0431(7) 0.0374(7) 0.0036(6) 0.0056(7) -0.0110(7)
O3 0.0472(8) 0.0740(10) 0.0491(8) -0.0198(8) 0.0040(6) 0.0111(7)
N1 0.0410(7) 0.0329(7) 0.0364(8) -0.0003(6) 0.0096(6) -0.0036(6)
N2 0.0403(8) 0.0519(9) 0.0520(10) -0.0062(8) 0.0019(7) -0.0079(7)
C19 0.0367(8) 0.0313(8) 0.0398(9) 0.0013(7) 0.0063(7) 0.0018(6)
C6 0.0376(9) 0.0432(10) 0.0431(9) 0.0083(7) 0.0067(7) -0.0042(7)
C1 0.0350(8) 0.0367(8) 0.0418(9) 0.0050(7) 0.0090(7) -0.0002(6)
C5 0.0337(9) 0.0567(11) 0.0535(11) 0.0163(9) 0.0062(8) -0.0012(8)
C12 0.0382(9) 0.0379(9) 0.0431(10) -0.0014(7) 0.0092(7) 0.0002(7)
C7 0.0360(8) 0.0342(8) 0.0449(9) 0.0002(7) 0.0102(7) -0.0008(7)
C13 0.0402(9) 0.0487(11) 0.0428(10) -0.0005(8) 0.0081(8) 0.0056(8)
C10 0.0388(9) 0.0377(9) 0.0484(10) -0.0084(8) 0.0067(8) 0.0023(7)
C9 0.0354(8) 0.0305(8) 0.0425(9) -0.0027(7) 0.0092(7) -0.0008(6)
C8 0.0444(10) 0.0447(10) 0.0539(11) -0.0087(9) 0.0106(8) -0.0050(8)
C14 0.0521(12) 0.0588(13) 0.0542(12) -0.0070(10) 0.0038(9) 0.0064(10)
C11 0.0377(9) 0.0373(9) 0.0426(9) -0.0032(7) 0.0091(7) 0.0005(7)
C2 0.0388(9) 0.0498(10) 0.0474(10) -0.0037(8) 0.0102(8) 0.0009(8)
C3 0.0509(11) 0.0591(12) 0.0572(13) -0.0037(10) 0.0199(10) 0.0074(9)
C20 0.0655(12) 0.0343(9) 0.0434(10) -0.0079(8) 0.0085(9) -0.0076(8)
C4 0.0393(10) 0.0625(13) 0.0658(13) 0.0124(11) 0.0195(9) 0.0098(9)
C21 0.0673(15) 0.0707(16) 0.0743(16) -0.0244(14) 0.0121(12) 0.0123(13)
C22 0.0500(13) 0.0800(18) 0.0903(19) -0.0361(15) 0.0029(12) -0.0015(12)
C18 0.0652(16) 0.100(2) 0.0845(19) -0.0392(17) -0.0129(14) 0.0393(16)
C15 0.0629(15) 0.091(2) 0.0670(16) -0.0160(15) -0.0140(12) 0.0113(15)
C16 0.0617(17) 0.143(3) 0.105(3) -0.032(2) -0.0270(17) 0.047(2)
C17 0.083(2) 0.155(4) 0.130(3) -0.070(3) -0.033(2) 0.073(3)
C23 0.091(4) 0.039(2) 0.066(3) -0.0034(18) 0.018(3) -0.019(3)
C24 0.098(5) 0.050(4) 0.076(4) 0.003(3) 0.003(4) -0.027(4)

loop_
_atom_type_symbol
_atom_type_description
_atom_type_scat_dispersion_real
_atom_type_scat_dispersion_imag
_atom_type_scat_source
C C 0.0181 0.0091 'International Tables Vol C Tables 4.2.6.8 and 6.1.1.4'
H H 0.0000 0.0000 'International Tables Vol C Tables 4.2.6.8 and 6.1.1.4'
N N 0.0311 0.0180 'International Tables Vol C Tables 4.2.6.8 and 6.1.1.4'
O O 0.0492 0.0322 'International Tables Vol C Tables 4.2.6.8 and 6.1.1.4'

loop_
_geom_angle_atom_site_label_1
_geom_angle_atom_site_label_2
_geom_angle_atom_site_label_3
_geom_angle
_geom_angle_site_symmetry_1
_geom_angle_site_symmetry_3
_geom_angle_publ_flag
C19 O1 C20 119.78(14) . . ?
C19 N1 C9 122.27(15) . . ?
C19 N1 H1 119.0(17) . . ?
C9 N1 H1 118.6(17) . . ?
C6 N2 H2 125.4 . . ?
C6 N2 C8 109.14(16) . . ?
C8 N2 H2 125.4 . . ?
O2 C19 O1 124.79(17) . . ?
O2 C19 N1 125.31(17) . . ?
N1 C19 O1 109.87(15) . . ?
N2 C6 C1 107.38(16) . . ?
N2 C6 C5 130.55(19) . . ?
C5 C6 C1 122.06(19) . . ?
C6 C1 C7 106.96(16) . . ?
C2 C1 C6 119.04(17) . . ?
C2 C1 C7 133.96(17) . . ?
C6 C5 H5 121.2 . . ?
C4 C5 C6 117.67(19) . . ?
C4 C5 H5 121.2 . . ?
O3 C12 C13 120.60(17) . . ?
O3 C12 C11 120.97(17) . . ?
C13 C12 C11 118.43(16) . . ?
C1 C7 C9 124.54(16) . . ?
C8 C7 C1 106.59(16) . . ?
C8 C7 C9 128.87(17) . . ?
C14 C13 C12 122.91(18) . . ?
C18 C13 C12 119.0(2) . . ?
C18 C13 C14 118.1(2) . . ?
H10A C10 H10B 107.9 . . ?
C9 C10 H10A 109.3 . . ?
C9 C10 H10B 109.3 . . ?
C11 C10 H10A 109.3 . . ?
C11 C10 H10B 109.3 . . ?
C11 C10 C9 111.75(14) . . ?
N1 C9 C7 110.18(14) . . ?
N1 C9 C10 110.38(14) . . ?
N1 C9 H9 107.4 . . ?
C7 C9 C10 113.69(14) . . ?
C7 C9 H9 107.4 . . ?
C10 C9 H9 107.4 . . ?
N2 C8 H8 125.0 . . ?
C7 C8 N2 109.93(18) . . ?
C7 C8 H8 125.0 . . ?
C13 C14 H14 119.5 . . ?
C15 C14 C13 120.9(2) . . ?
C15 C14 H14 119.5 . . ?
C12 C11 C10 114.61(15) . . ?
C12 C11 H11A 108.6 . . ?
C12 C11 H11B 108.6 . . ?
C10 C11 H11A 108.6 . . ?
C10 C11 H11B 108.6 . . ?
H11A C11 H11B 107.6 . . ?
C1 C2 H2A 120.7 . . ?
C3 C2 C1 118.68(19) . . ?
C3 C2 H2A 120.7 . . ?
C2 C3 H3 119.3 . . ?
C2 C3 C4 121.4(2) . . ?
C4 C3 H3 119.3 . . ?
O1 C20 C21 110.05(18) . . ?
O1 C20 C22 110.99(18) . . ?
O1 C20 C23 102.1(3) . . ?
O1 C20 C24 102.7(4) . . ?
C21 C20 C23 102.2(3) . . ?
C21 C20 C24 124.7(5) . . ?
C22 C20 C21 110.5(2) . . ?
C22 C20 C23 120.3(3) . . ?
C22 C20 C24 97.0(5) . . ?
C5 C4 C3 121.15(19) . . ?
C5 C4 H4 119.4 . . ?
C3 C4 H4 119.4 . . ?
C20 C21 H21A 109.5 . . ?
C20 C21 H21B 109.5 . . ?
C20 C21 H21C 109.5 . . ?
H21A C21 H21B 109.5 . . ?
H21A C21 H21C 109.5 . . ?
H21B C21 H21C 109.5 . . ?
C20 C22 H22A 109.5 . . ?
C20 C22 H22B 109.5 . . ?
C20 C22 H22C 109.5 . . ?
H22A C22 H22B 109.5 . . ?
H22A C22 H22C 109.5 . . ?
H22B C22 H22C 109.5 . . ?
C13 C18 H18 119.7 . . ?
C17 C18 C13 120.6(3) . . ?
C17 C18 H18 119.7 . . ?
C14 C15 H15 120.1 . . ?
C16 C15 C14 119.7(3) . . ?
C16 C15 H15 120.1 . . ?
C15 C16 H16 120.2 . . ?
C17 C16 C15 119.6(3) . . ?
C17 C16 H16 120.2 . . ?
C18 C17 H17 119.5 . . ?
C16 C17 C18 120.9(3) . . ?
C16 C17 H17 119.5 . . ?
C20 C23 H23A 109.5 . . ?
C20 C23 H23B 109.5 . . ?
C20 C23 H23C 109.5 . . ?
H23A C23 H23B 109.5 . . ?
H23A C23 H23C 109.5 . . ?
H23B C23 H23C 109.5 . . ?
C20 C24 H24A 109.5 . . ?
C20 C24 H24B 109.5 . . ?
C20 C24 H24C 109.5 . . ?
H24A C24 H24B 109.5 . . ?
H24A C24 H24C 109.5 . . ?
H24B C24 H24C 109.5 . . ?

loop_
_geom_bond_atom_site_label_1
_geom_bond_atom_site_label_2
_geom_bond_distance
_geom_bond_site_symmetry_2
_geom_bond_publ_flag
O1 C19 1.353(2) . ?
O1 C20 1.473(2) . ?
O2 C19 1.208(2) . ?
O3 C12 1.214(2) . ?
N1 C19 1.340(2) . ?
N1 C9 1.468(2) . ?
N1 H1 0.86(3) . ?
N2 H2 0.8600 . ?
N2 C6 1.369(3) . ?
N2 C8 1.381(3) . ?
C6 C1 1.411(3) . ?
C6 C5 1.396(3) . ?
C1 C7 1.442(3) . ?
C1 C2 1.397(3) . ?
C5 H5 0.9300 . ?
C5 C4 1.372(3) . ?
C12 C13 1.489(3) . ?
C12 C11 1.509(2) . ?
C7 C9 1.507(2) . ?
C7 C8 1.357(3) . ?
C13 C14 1.385(3) . ?
C13 C18 1.378(3) . ?
C10 H10A 0.9700 . ?
C10 H10B 0.9700 . ?
C10 C9 1.527(2) . ?
C10 C11 1.517(3) . ?
C9 H9 0.9800 . ?
C8 H8 0.9300 . ?
C14 H14 0.9300 . ?
C14 C15 1.377(3) . ?
C11 H11A 0.9700 . ?
C11 H11B 0.9700 . ?
C2 H2A 0.9300 . ?
C2 C3 1.382(3) . ?
C3 H3 0.9300 . ?
C3 C4 1.402(3) . ?
C20 C21 1.513(3) . ?
C20 C22 1.506(4) . ?
C20 C23 1.527(6) . ?
C20 C24 1.562(10) . ?
C4 H4 0.9300 . ?
C21 H21A 0.9600 . ?
C21 H21B 0.9600 . ?
C21 H21C 0.9600 . ?
C22 H22A 0.9600 . ?
C22 H22B 0.9600 . ?
C22 H22C 0.9600 . ?
C18 H18 0.9300 . ?
C18 C17 1.368(4) . ?
C15 H15 0.9300 . ?
C15 C16 1.373(5) . ?
C16 H16 0.9300 . ?
C16 C17 1.361(5) . ?
C17 H17 0.9300 . ?
C23 H23A 0.9600 . ?
C23 H23B 0.9600 . ?
C23 H23C 0.9600 . ?
C24 H24A 0.9600 . ?
C24 H24B 0.9600 . ?
C24 H24C 0.9600 . ?

loop_
_geom_torsion_atom_site_label_1
_geom_torsion_atom_site_label_2
_geom_torsion_atom_site_label_3
_geom_torsion_atom_site_label_4
_geom_torsion
_geom_torsion_site_symmetry_1
_geom_torsion_site_symmetry_2
_geom_torsion_site_symmetry_3
_geom_torsion_site_symmetry_4
_geom_torsion_publ_flag
O3 C12 C13 C14 162.2(2) . . . . ?
O3 C12 C13 C18 -16.6(3) . . . . ?
O3 C12 C11 C10 4.7(3) . . . . ?
N2 C6 C1 C7 0.54(19) . . . . ?
N2 C6 C1 C2 -177.35(17) . . . . ?
N2 C6 C5 C4 178.1(2) . . . . ?
C19 O1 C20 C21 -63.5(3) . . . . ?
C19 O1 C20 C22 59.2(3) . . . . ?
C19 O1 C20 C23 -171.5(3) . . . . ?
C19 O1 C20 C24 161.8(5) . . . . ?
C19 N1 C9 C7 113.43(18) . . . . ?
C19 N1 C9 C10 -120.18(18) . . . . ?
C6 N2 C8 C7 -0.8(2) . . . . ?
C6 C1 C7 C9 179.88(16) . . . . ?
C6 C1 C7 C8 -1.0(2) . . . . ?
C6 C1 C2 C3 -1.4(3) . . . . ?
C6 C5 C4 C3 -0.4(3) . . . . ?
C1 C6 C5 C4 -0.9(3) . . . . ?
C1 C7 C9 N1 -56.3(2) . . . . ?
C1 C7 C9 C10 179.19(17) . . . . ?
C1 C7 C8 N2 1.1(2) . . . . ?
C1 C2 C3 C4 0.1(3) . . . . ?
C5 C6 C1 C7 179.73(17) . . . . ?
C5 C6 C1 C2 1.8(3) . . . . ?
C12 C13 C14 C15 179.9(2) . . . . ?
C12 C13 C18 C17 -179.1(4) . . . . ?
C7 C1 C2 C3 -178.6(2) . . . . ?
C13 C12 C11 C10 -174.84(16) . . . . ?
C13 C14 C15 C16 -0.5(5) . . . . ?
C13 C18 C17 C16 -0.8(8) . . . . ?
C9 N1 C19 O1 -172.25(15) . . . . ?
C9 N1 C19 O2 5.9(3) . . . . ?
C9 C7 C8 N2 -179.83(18) . . . . ?
C9 C10 C11 C12 -175.80(15) . . . . ?
C8 N2 C6 C1 0.1(2) . . . . ?
C8 N2 C6 C5 -179.0(2) . . . . ?
C8 C7 C9 N1 124.8(2) . . . . ?
C8 C7 C9 C10 0.3(3) . . . . ?
C14 C13 C18 C17 2.0(6) . . . . ?
C14 C15 C16 C17 1.7(7) . . . . ?
C11 C12 C13 C14 -18.3(3) . . . . ?
C11 C12 C13 C18 162.9(3) . . . . ?
C11 C10 C9 N1 64.85(19) . . . . ?
C11 C10 C9 C7 -170.75(15) . . . . ?
C2 C1 C7 C9 -2.7(3) . . . . ?
C2 C1 C7 C8 176.4(2) . . . . ?
C2 C3 C4 C5 0.8(3) . . . . ?
C20 O1 C19 O2 4.8(3) . . . . ?
C20 O1 C19 N1 -177.02(16) . . . . ?
C18 C13 C14 C15 -1.3(4) . . . . ?
C15 C16 C17 C18 -1.0(9) . . . . ?
